data_4109683
loop_
_publ_author_name
'Bradley O. Ashburn'
'Rich G. Carter'
'Lev N. Zakharov'

_publ_section_title
;
 Synthesis of Tetra-ortho-substituted, Phosphorus-Containing and
 Carbonyl-Containing Biaryls Utilizing a Diels-Alder Approach
;
_journal_name_full 'Journal of the American Chemical Society'
_journal_page_first 9109
_journal_page_last 9116
_journal_paper_doi 10.1021/ja071163r
_journal_volume 129
_journal_year 2007
_chemical_formula_sum 'C32 H37 Br N O5 P'
_chemical_formula_weight 626.51
_chemical_name_systematic
; 
 ? 
;
_space_group_IT_number 2
_symmetry_cell_setting triclinic
_symmetry_space_group_name_Hall '-P 1'
_symmetry_space_group_name_H-M 'P -1'
_atom_sites_solution_hydrogens geom
_atom_sites_solution_primary direct
_atom_sites_solution_secondary difmap
_audit_creation_method SHELXL-97
_cell_angle_alpha 95.1720(10)
_cell_angle_beta 108.7640(10)
_cell_angle_gamma 112.6440(10)
_cell_formula_units_Z 2
_cell_length_a 10.0387(6)
_cell_length_b 12.4249(8)
_cell_length_c 14.4052(9)
_cell_measurement_reflns_used 1629
_cell_measurement_temperature 153(2)
_cell_measurement_theta_max 19.28
_cell_measurement_theta_min 2.38
_cell_volume 1522.32(17)
_computing_cell_refinement 'Bruker SMART'
_computing_data_collection 'Bruker SMART'
_computing_data_reduction 'Bruker SAINT'
_computing_molecular_graphics 'Bruker SHELXTL'
_computing_publication_material 'Bruker SHELXTL'
_computing_structure_refinement 'SHELXL-97 (Sheldrick, 1997)'
_computing_structure_solution 'SHELXS-97 (Sheldrick, 1990)'
_diffrn_ambient_temperature 153(2)
_diffrn_measured_fraction_theta_full 0.993
_diffrn_measured_fraction_theta_max 0.993
_diffrn_measurement_device_type 'CCD area detector'
_diffrn_measurement_method 'phi and omega scans'
_diffrn_radiation_monochromator graphite
_diffrn_radiation_source 'fine-focus sealed tube'
_diffrn_radiation_type MoK\a
_diffrn_radiation_wavelength 0.71073
_diffrn_reflns_av_R_equivalents 0.0339
_diffrn_reflns_av_sigmaI/netI 0.0614
_diffrn_reflns_limit_h_max 11
_diffrn_reflns_limit_h_min -11
_diffrn_reflns_limit_k_max 14
_diffrn_reflns_limit_k_min -14
_diffrn_reflns_limit_l_max 17
_diffrn_reflns_limit_l_min -17
_diffrn_reflns_number 11081
_diffrn_reflns_theta_full 25.00
_diffrn_reflns_theta_max 25.00
_diffrn_reflns_theta_min 1.54
_exptl_absorpt_coefficient_mu 1.443
_exptl_absorpt_correction_T_max 1.000
_exptl_absorpt_correction_T_min 0.786
_exptl_absorpt_correction_type multi-scan
_exptl_absorpt_process_details SADABS
_exptl_crystal_colour yellow
_exptl_crystal_density_diffrn 1.367
_exptl_crystal_density_meas 0
_exptl_crystal_description block
_exptl_crystal_F_000 652
_exptl_crystal_size_max 0.21
_exptl_crystal_size_mid 0.17
_exptl_crystal_size_min 0.14
_refine_diff_density_max 0.260
_refine_diff_density_min -0.263
_refine_diff_density_rms 0.043
_refine_ls_extinction_method none
_refine_ls_goodness_of_fit_ref 1.015
_refine_ls_hydrogen_treatment noref
_refine_ls_matrix_type full
_refine_ls_number_parameters 408
_refine_ls_number_reflns 5333
_refine_ls_number_restraints 0
_refine_ls_restrained_S_all 1.015
_refine_ls_R_factor_all 0.1115
_refine_ls_R_factor_gt 0.0539
_refine_ls_shift/su_max 0.001
_refine_ls_shift/su_mean 0.000
_refine_ls_structure_factor_coef Fsqd
_refine_ls_weighting_details 'calc w=1/[\s^2^(Fo^2^)+(0.0581P)^2^+0.4518P] where P=(Fo^2^+2Fc^2^)/3'
_refine_ls_weighting_scheme calc
_refine_ls_wR_factor_gt 0.1180
_refine_ls_wR_factor_ref 0.1397
_reflns_number_gt 3044
_reflns_number_total 5333
_reflns_threshold_expression >2sigma(I)
_cod_data_source_file ja071163rsi20070216_084246.cif
_cod_data_source_block 14c
_cod_original_cell_volume 1522.32(16)
_cod_database_code 4109683

loop_
_symmetry_equiv_pos_as_xyz
'x, y, z'
'-x, -y, -z'

loop_
_atom_site_label
_atom_site_type_symbol
_atom_site_fract_x
_atom_site_fract_y
_atom_site_fract_z
_atom_site_U_iso_or_equiv
_atom_site_adp_type
_atom_site_occupancy
_atom_site_symmetry_multiplicity
_atom_site_calc_flag
_atom_site_refinement_flags
_atom_site_disorder_assembly
_atom_site_disorder_group
Br1 Br 0.36832(15) 0.69779(15) 0.44827(10) 0.0768(6) Uani 0.664(4) 1 d P A 1
O4 O 0.2435(10) 0.9487(6) 0.0851(5) 0.159(3) Uani 0.664(4) 1 d P A 1
O5 O 0.1130(8) 0.7669(7) 0.0752(4) 0.094(2) Uani 0.664(4) 1 d P A 1
N1 N 0.2166(19) 0.8682(13) 0.1261(8) 0.097(5) Uani 0.664(4) 1 d P A 1
Br1A Br 0.1887(5) 0.8427(4) 0.0789(3) 0.0888(12) Uani 0.336(4) 1 d P A 2
O4A O 0.4284(17) 0.7862(14) 0.5240(8) 0.134(5) Uani 0.336(4) 1 d P A 2
O5A O 0.3331(18) 0.6379(13) 0.3997(11) 0.105(6) Uani 0.336(4) 1 d P A 2
N1A N 0.4082(17) 0.7550(14) 0.4347(11) 0.065(5) Uani 0.336(4) 1 d P A 2
P1 P 0.00463(11) 0.78991(9) 0.33619(8) 0.0517(3) Uani 1 1 d . . .
O1 O 0.1614(3) 0.8914(2) 0.39394(19) 0.0600(7) Uani 1 1 d . . .
O2 O 0.2636(3) 0.6033(2) 0.1560(2) 0.0634(7) Uani 1 1 d . . .
O3 O -0.2444(5) 0.3458(3) 0.1395(3) 0.1051(12) Uani 1 1 d . . .
C1 C 0.0098(4) 0.6661(3) 0.2617(3) 0.0480(9) Uani 1 1 d . B .
C2 C -0.1201(4) 0.5527(3) 0.2267(3) 0.0572(10) Uani 1 1 d . . .
H2A H -0.2091 0.5425 0.2417 0.069 Uiso 1 1 calc R B .
C3 C -0.1209(5) 0.4566(3) 0.1713(3) 0.0569(10) Uani 1 1 d . B .
C4 C 0.0057(5) 0.4695(3) 0.1461(3) 0.0563(10) Uani 1 1 d . . .
H4A H 0.0041 0.4028 0.1071 0.068 Uiso 1 1 calc R B .
C5 C 0.1338(4) 0.5800(3) 0.1783(3) 0.0510(9) Uani 1 1 d . B .
C6 C 0.1399(4) 0.6795(3) 0.2374(3) 0.0447(9) Uani 1 1 d . . .
C7 C 0.2894(4) 0.7941(3) 0.2760(3) 0.0468(9) Uani 1 1 d . A .
C8 C 0.3247(5) 0.8800(4) 0.2227(3) 0.0568(10) Uani 1 1 d . . .
C9 C 0.4608(6) 0.9873(4) 0.2625(5) 0.0844(15) Uani 1 1 d . A .
H9A H 0.4808 1.0455 0.2240 0.101 Uiso 1 1 calc R . .
C10 C 0.5657(6) 1.0076(5) 0.3585(5) 0.0946(18) Uani 1 1 d . . .
H10A H 0.6581 1.0814 0.3876 0.114 Uiso 1 1 calc R A .
C11 C 0.5382(5) 0.9228(5) 0.4120(4) 0.0834(15) Uani 1 1 d . A .
H11A H 0.6124 0.9364 0.4779 0.100 Uiso 1 1 calc R . .
C12 C 0.4044(4) 0.8185(4) 0.3713(3) 0.0594(11) Uani 1 1 d . . .
C13 C -0.3486(12) 0.3134(8) 0.1718(7) 0.088(3) Uani 0.558(10) 1 d P B 1
H13A H -0.4233 0.2297 0.1366 0.132 Uiso 0.558(10) 1 calc PR B 1
H13B H -0.4027 0.3649 0.1603 0.132 Uiso 0.558(10) 1 calc PR B 1
H13C H -0.3031 0.3196 0.2445 0.132 Uiso 0.558(10) 1 calc PR B 1
C13A C -0.2642(12) 0.2444(10) 0.1124(9) 0.084(4) Uani 0.442(10) 1 d P B 2
H13D H -0.3738 0.1887 0.0955 0.127 Uiso 0.442(10) 1 calc PR B 2
H13E H -0.1962 0.2248 0.1669 0.127 Uiso 0.442(10) 1 calc PR B 2
H13F H -0.2387 0.2371 0.0526 0.127 Uiso 0.442(10) 1 calc PR B 2
C14 C 0.2708(5) 0.5063(4) 0.0994(3) 0.0636(11) Uani 1 1 d . . .
H14A H 0.3514 0.5398 0.0709 0.076 Uiso 1 1 calc R . .
H14B H 0.1687 0.4591 0.0422 0.076 Uiso 1 1 calc R . .
C15 C 0.3094(4) 0.4238(4) 0.1625(3) 0.0544(10) Uani 1 1 d . . .
C16 C 0.2383(5) 0.3002(4) 0.1228(3) 0.0745(13) Uani 1 1 d . . .
H16A H 0.1611 0.2670 0.0558 0.089 Uiso 1 1 calc R . .
C17 C 0.2779(6) 0.2248(4) 0.1788(4) 0.0862(14) Uani 1 1 d . . .
H17A H 0.2297 0.1406 0.1503 0.103 Uiso 1 1 calc R . .
C18 C 0.3870(7) 0.2726(6) 0.2757(4) 0.0919(16) Uani 1 1 d . . .
H18A H 0.4153 0.2213 0.3147 0.110 Uiso 1 1 calc R . .
C19 C 0.4558(6) 0.3939(5) 0.3170(4) 0.0891(15) Uani 1 1 d . . .
H19A H 0.5301 0.4262 0.3848 0.107 Uiso 1 1 calc R . .
C20 C 0.4177(5) 0.4689(4) 0.2605(3) 0.0713(12) Uani 1 1 d . . .
H20A H 0.4669 0.5531 0.2896 0.086 Uiso 1 1 calc R . .
C21 C -0.0902(4) 0.7253(3) 0.4193(3) 0.0557(10) Uani 1 1 d . . .
H21A H -0.1972 0.6604 0.3768 0.067 Uiso 1 1 calc R . .
C22 C 0.0019(5) 0.6698(4) 0.4885(3) 0.0665(11) Uani 1 1 d . . .
H22A H 0.0032 0.6028 0.4467 0.080 Uiso 1 1 calc R . .
H22B H 0.1115 0.7312 0.5256 0.080 Uiso 1 1 calc R . .
C23 C -0.0682(6) 0.6229(4) 0.5641(3) 0.0824(14) Uani 1 1 d . . .
H23A H -0.1735 0.5553 0.5274 0.099 Uiso 1 1 calc R . .
H23B H -0.0017 0.5922 0.6096 0.099 Uiso 1 1 calc R . .
C24 C -0.0808(6) 0.7203(5) 0.6262(4) 0.0957(16) Uani 1 1 d . . .
H24A H -0.1307 0.6864 0.6727 0.115 Uiso 1 1 calc R . .
H24B H 0.0253 0.7849 0.6676 0.115 Uiso 1 1 calc R . .
C25 C -0.1759(7) 0.7720(5) 0.5592(4) 0.0994(17) Uani 1 1 d . . .
H25A H -0.1796 0.8376 0.6013 0.119 Uiso 1 1 calc R . .
H25B H -0.2845 0.7089 0.5223 0.119 Uiso 1 1 calc R . .
C26 C -0.1068(5) 0.8213(4) 0.4830(3) 0.0769(13) Uani 1 1 d . . .
H26A H -0.1753 0.8508 0.4378 0.092 Uiso 1 1 calc R . .
H26B H -0.0026 0.8903 0.5197 0.092 Uiso 1 1 calc R . .
C27 C -0.1232(5) 0.8392(4) 0.2491(4) 0.0766(13) Uani 1 1 d . . .
H27A H -0.1329 0.8936 0.2994 0.092 Uiso 1 1 calc R . .
C28 C -0.2923(5) 0.7558(4) 0.1930(4) 0.0873(15) Uani 1 1 d . . .
H28A H -0.3388 0.7274 0.2423 0.105 Uiso 1 1 calc R . .
H28B H -0.3014 0.6847 0.1496 0.105 Uiso 1 1 calc R . .
C29 C -0.3848(6) 0.8105(6) 0.1282(5) 0.127(2) Uani 1 1 d . . .
H29A H -0.4765 0.7442 0.0735 0.152 Uiso 1 1 calc R . .
H29B H -0.4255 0.8464 0.1701 0.152 Uiso 1 1 calc R . .
C30 C -0.3138(7) 0.8972(6) 0.0833(5) 0.131(2) Uani 1 1 d . . .
H30A H -0.3721 0.9466 0.0699 0.158 Uiso 1 1 calc R . .
H30B H -0.3262 0.8557 0.0170 0.158 Uiso 1 1 calc R . .
C31 C -0.1444(6) 0.9805(5) 0.1400(4) 0.1034(18) Uani 1 1 d . . .
H31A H -0.1349 1.0503 0.1851 0.124 Uiso 1 1 calc R . .
H31B H -0.0978 1.0109 0.0912 0.124 Uiso 1 1 calc R . .
C32 C -0.0531(6) 0.9225(6) 0.2022(5) 0.152(3) Uani 1 1 d . . .
H32A H -0.0191 0.8831 0.1578 0.183 Uiso 1 1 calc R . .
H32B H 0.0428 0.9876 0.2553 0.183 Uiso 1 1 calc R . .

loop_
_atom_site_aniso_label
_atom_site_aniso_U_11
_atom_site_aniso_U_22
_atom_site_aniso_U_33
_atom_site_aniso_U_23
_atom_site_aniso_U_13
_atom_site_aniso_U_12
Br1 0.0732(8) 0.1019(13) 0.0571(9) 0.0353(8) 0.0152(6) 0.0450(8)
O4 0.261(9) 0.085(5) 0.104(4) 0.067(4) 0.052(5) 0.056(5)
O5 0.101(5) 0.093(5) 0.057(4) 0.030(4) 0.008(3) 0.026(4)
N1 0.161(12) 0.071(7) 0.084(9) 0.016(7) 0.083(10) 0.047(7)
Br1A 0.116(2) 0.088(3) 0.082(2) 0.043(2) 0.046(2) 0.053(2)
O4A 0.180(13) 0.206(14) 0.037(6) 0.024(9) 0.024(7) 0.121(11)
O5A 0.153(13) 0.075(10) 0.053(8) 0.013(6) 0.030(8) 0.025(8)
N1A 0.077(9) 0.047(9) 0.071(11) 0.045(8) 0.039(8) 0.012(7)
P1 0.0440(6) 0.0491(6) 0.0564(6) 0.0095(5) 0.0151(5) 0.0190(5)
O1 0.0469(16) 0.0509(16) 0.0672(17) 0.0016(13) 0.0146(13) 0.0156(13)
O2 0.0636(18) 0.0605(18) 0.0752(18) 0.0140(14) 0.0340(15) 0.0311(15)
O3 0.077(3) 0.064(3) 0.116(3) -0.004(2) 0.023(2) -0.009(2)
C1 0.042(2) 0.050(2) 0.046(2) 0.0109(18) 0.0121(17) 0.0191(19)
C2 0.043(2) 0.057(3) 0.056(2) 0.004(2) 0.0136(19) 0.012(2)
C3 0.053(3) 0.041(2) 0.056(2) 0.001(2) 0.013(2) 0.010(2)
C4 0.061(3) 0.046(2) 0.054(2) 0.0002(19) 0.015(2) 0.024(2)
C5 0.051(2) 0.053(3) 0.050(2) 0.0130(19) 0.0169(19) 0.026(2)
C6 0.042(2) 0.040(2) 0.044(2) 0.0088(17) 0.0097(17) 0.0156(18)
C7 0.045(2) 0.048(2) 0.050(2) 0.0087(18) 0.0168(18) 0.0240(19)
C8 0.056(3) 0.056(3) 0.063(3) 0.016(2) 0.027(2) 0.027(2)
C9 0.083(4) 0.052(3) 0.126(5) 0.019(3) 0.064(4) 0.020(3)
C10 0.050(3) 0.069(4) 0.130(5) -0.020(4) 0.037(3) 0.000(3)
C11 0.047(3) 0.092(4) 0.087(4) -0.003(3) 0.016(3) 0.022(3)
C12 0.041(2) 0.069(3) 0.060(3) 0.004(2) 0.015(2) 0.023(2)
C13 0.072(7) 0.063(6) 0.099(7) -0.001(5) 0.034(6) 0.005(5)
C13A 0.071(7) 0.035(7) 0.115(9) -0.001(6) 0.018(6) 0.011(6)
C14 0.073(3) 0.071(3) 0.060(2) 0.014(2) 0.030(2) 0.042(2)
C15 0.053(2) 0.064(3) 0.055(2) 0.014(2) 0.025(2) 0.032(2)
C16 0.086(3) 0.072(3) 0.064(3) 0.009(2) 0.018(2) 0.043(3)
C17 0.102(4) 0.072(3) 0.100(4) 0.024(3) 0.038(3) 0.053(3)
C18 0.110(4) 0.115(5) 0.085(4) 0.050(4) 0.042(3) 0.074(4)
C19 0.085(4) 0.109(4) 0.065(3) 0.019(3) 0.014(3) 0.048(3)
C20 0.067(3) 0.070(3) 0.063(3) 0.007(2) 0.014(2) 0.028(2)
C21 0.049(2) 0.054(2) 0.060(2) 0.012(2) 0.019(2) 0.022(2)
C22 0.079(3) 0.065(3) 0.060(3) 0.016(2) 0.027(2) 0.037(2)
C23 0.098(4) 0.085(3) 0.072(3) 0.029(3) 0.038(3) 0.041(3)
C24 0.111(4) 0.127(4) 0.078(3) 0.031(3) 0.053(3) 0.066(4)
C25 0.119(4) 0.125(4) 0.093(4) 0.027(3) 0.061(3) 0.076(4)
C26 0.090(3) 0.082(3) 0.085(3) 0.022(3) 0.046(3) 0.054(3)
C27 0.057(3) 0.064(3) 0.101(3) 0.033(3) 0.020(3) 0.025(2)
C28 0.051(3) 0.099(4) 0.104(4) 0.051(3) 0.019(3) 0.028(3)
C29 0.067(4) 0.134(5) 0.169(6) 0.083(5) 0.020(4) 0.045(4)
C30 0.087(4) 0.149(6) 0.138(5) 0.091(5) 0.018(4) 0.041(4)
C31 0.084(4) 0.098(4) 0.103(4) 0.052(3) 0.015(3) 0.026(3)
C32 0.066(4) 0.177(6) 0.160(6) 0.125(5) 0.004(4) 0.015(4)

loop_
_atom_type_symbol
_atom_type_description
_atom_type_scat_dispersion_real
_atom_type_scat_dispersion_imag
_atom_type_scat_source
C C 0.0033 0.0016 'International Tables Vol C Tables 4.2.6.8 and 6.1.1.4'
H H 0.0000 0.0000 'International Tables Vol C Tables 4.2.6.8 and 6.1.1.4'
N N 0.0061 0.0033 'International Tables Vol C Tables 4.2.6.8 and 6.1.1.4'
O O 0.0106 0.0060 'International Tables Vol C Tables 4.2.6.8 and 6.1.1.4'
P P 0.1023 0.0942 'International Tables Vol C Tables 4.2.6.8 and 6.1.1.4'
Br Br -0.2901 2.4595 'International Tables Vol C Tables 4.2.6.8 and 6.1.1.4'

loop_
_geom_angle_atom_site_label_1
_geom_angle_atom_site_label_2
_geom_angle_atom_site_label_3
_geom_angle
O4 N1 O5 118.6(11)
O4 N1 C8 120.1(13)
O5 N1 C8 119.4(12)
O4A N1A C12 126.0(15)
O4A N1A O5A 112.1(15)
C12 N1A O5A 117.5(13)
O1 P1 C21 111.62(17)
O1 P1 C27 110.96(18)
C21 P1 C27 107.5(2)
O1 P1 C1 113.49(16)
C21 P1 C1 105.91(17)
C27 P1 C1 107.0(2)
C5 O2 C14 118.6(3)
C13A O3 C13 92.6(7)
C13A O3 C3 135.5(7)
C13 O3 C3 125.5(6)
C2 C1 C6 118.4(3)
C2 C1 P1 119.1(3)
C6 C1 P1 122.5(3)
C3 C2 C1 121.2(4)
O3 C3 C2 121.6(4)
O3 C3 C4 117.7(4)
C2 C3 C4 120.8(4)
C5 C4 C3 119.3(4)
O2 C5 C4 124.1(4)
O2 C5 C6 114.5(3)
C4 C5 C6 121.4(4)
C5 C6 C1 119.0(3)
C5 C6 C7 117.8(3)
C1 C6 C7 123.1(3)
C8 C7 C12 115.3(4)
C8 C7 C6 124.4(3)
C12 C7 C6 120.3(3)
C7 C8 C9 122.8(4)
C7 C8 N1 121.1(7)
C9 C8 N1 115.8(8)
C7 C8 Br1A 118.7(3)
C9 C8 Br1A 118.1(4)
N1 C8 Br1A 10.9(5)
C10 C9 C8 118.6(5)
C11 C10 C9 120.3(5)
C10 C11 C12 119.8(5)
N1A C12 C11 107.4(8)
N1A C12 C7 129.6(8)
C11 C12 C7 122.9(5)
N1A C12 Br1 11.8(7)
C11 C12 Br1 119.2(4)
C7 C12 Br1 117.8(3)
O2 C14 C15 112.7(3)
C20 C15 C16 118.0(4)
C20 C15 C14 121.0(4)
C16 C15 C14 121.0(4)
C17 C16 C15 121.2(4)
C18 C17 C16 119.3(5)
C17 C18 C19 120.4(5)
C18 C19 C20 120.2(4)
C19 C20 C15 120.9(4)
C26 C21 C22 109.9(3)
C26 C21 P1 110.3(3)
C22 C21 P1 111.0(3)
C23 C22 C21 112.2(4)
C24 C23 C22 111.3(4)
C25 C24 C23 110.7(4)
C24 C25 C26 111.5(4)
C21 C26 C25 111.7(4)
C32 C27 C28 117.2(4)
C32 C27 P1 115.7(4)
C28 C27 P1 120.0(3)
C27 C28 C29 114.1(4)
C30 C29 C28 119.6(5)
C29 C30 C31 117.6(5)
C30 C31 C32 113.4(4)
C27 C32 C31 119.2(5)

loop_
_geom_bond_atom_site_label_1
_geom_bond_atom_site_label_2
_geom_bond_distance
Br1 C12 1.937(5)
O4 N1 1.194(14)
O5 N1 1.240(18)
N1 C8 1.416(13)
Br1A C8 1.973(5)
O4A N1A 1.236(18)
O5A N1A 1.31(2)
N1A C12 1.261(14)
P1 O1 1.483(2)
P1 C21 1.817(4)
P1 C27 1.818(4)
P1 C1 1.823(4)
O2 C5 1.372(4)
O2 C14 1.431(4)
O3 C13A 1.204(10)
O3 C13 1.223(9)
O3 C3 1.360(5)
C1 C2 1.405(5)
C1 C6 1.411(5)
C2 C3 1.371(5)
C3 C4 1.386(5)
C4 C5 1.377(5)
C5 C6 1.405(5)
C6 C7 1.504(5)
C7 C8 1.374(5)
C7 C12 1.394(5)
C8 C9 1.388(6)
C9 C10 1.372(7)
C10 C11 1.357(7)
C11 C12 1.358(6)
C14 C15 1.507(5)
C15 C20 1.375(5)
C15 C16 1.390(5)
C16 C17 1.379(6)
C17 C18 1.367(7)
C18 C19 1.369(6)
C19 C20 1.374(6)
C21 C26 1.532(5)
C21 C22 1.531(5)
C22 C23 1.519(6)
C23 C24 1.509(6)
C24 C25 1.500(6)
C25 C26 1.531(6)
C27 C32 1.376(6)
C27 C28 1.490(6)
C28 C29 1.496(6)
C29 C30 1.384(7)
C30 C31 1.493(7)
C31 C32 1.502(7)
